data_1563751
loop_
_publ_author_name
'Singh, Sandhya'
'Brooker, Sally'

_publ_section_title
;
 Correlations between ligand field \DO, spin crossover T1/2 and redox
 potential Epa in a family of five dinuclear helicates
;
_journal_name_full 'Chemical Science'
_journal_paper_doi 10.1039/D1SC01458G
_journal_year 2021
_chemical_formula_moiety 'C72 H84 Fe2 N30, 2(C2 H3 N), 4(B F4)'
_chemical_formula_sum 'C76 H90 B4 F16 Fe2 N32'
_chemical_formula_weight 1910.73
_chemical_name_common 'diiron(II) helicate of ditopic 2-imidazole-triazole ligand'
_chemical_name_systematic 'Iron(II) helicate of 1,3-bis(5-(1H-imidazol-2-yl)-4-isobutyl-4H-1,2,4-triazol-3-yl)benzene'
_space_group_crystal_system triclinic
_space_group_IT_number 2
_space_group_name_Hall '-P 1'
_space_group_name_H-M_alt 'P -1'
_atom_sites_solution_hydrogens geom
_atom_sites_solution_primary dual
_audit_creation_date 2021-02-05
_audit_creation_method
;
Olex2 1.2
(compiled 2017.08.10 svn.r3458 for OlexSys, GUI svn.r5381)
;
_audit_update_record
;
2021-02-05 deposited with the CCDC.	2021-06-28 downloaded from the CCDC.
;
_cell_angle_alpha 84.573(2)
_cell_angle_beta 81.247(2)
_cell_angle_gamma 89.600(2)
_cell_formula_units_Z 2
_cell_length_a 14.5969(3)
_cell_length_b 18.8022(3)
_cell_length_c 19.7107(3)
_cell_measurement_reflns_used 23328
_cell_measurement_temperature 100.01(10)
_cell_measurement_theta_max 76.2420
_cell_measurement_theta_min 3.8520
_cell_volume 5322.56(16)
_computing_cell_refinement 'CrysAlisPro 1.171.39.46e (Rigaku OD, 2018)'
_computing_data_collection 'CrysAlisPro 1.171.39.46e (Rigaku OD, 2018)'
_computing_data_reduction 'CrysAlisPro 1.171.39.46e (Rigaku OD, 2018)'
_computing_molecular_graphics 'Olex2 (Dolomanov et al., 2009)'
_computing_publication_material 'Olex2 (Dolomanov et al., 2009)'
_computing_structure_refinement 'ShelXL (Sheldrick, 2015)'
_computing_structure_solution 'ShelXT (Sheldrick, 2015)'
_diffrn_ambient_environment N~2~
_diffrn_ambient_temperature 100.01(10)
_diffrn_detector 'CCD plate'
_diffrn_detector_area_resol_mean 10.3449
_diffrn_detector_type Atlas
_diffrn_measured_fraction_theta_full 0.999
_diffrn_measured_fraction_theta_max 0.976
_diffrn_measurement_details
;
List of Runs (angles in degrees, time in seconds):

  # Type    Start    End  Width  t~exp~   \w     \q     \k     \f   Frames
#--------------------------------------------------------------------------
  1  \w   -116.00 -18.00   1.00    3.00    --  -42.04 -38.00 120.00   98
  2  \w   -105.00 -30.00   1.00    3.00    --  -42.04 -38.00  30.00   75
  3  \w    -60.00  30.00   1.00    3.00    --  -42.04  57.00 -90.00   90
  4  \w    -92.00  -4.00   1.00    3.00    --  -42.04 125.00 -60.00   88
  5  \w     38.00  83.00   1.00    3.00    --   42.04-125.00-180.00   45
  6  \w     34.00  62.00   1.00    6.00    --  112.00 -95.00 -90.00   28
  7  \w    120.00 177.00   1.00    6.00    --  112.00  30.00  60.00   57
  8  \w     97.00 138.00   1.00    6.00    --  112.00 -77.00   0.00   41
  9  \w     48.00  98.00   1.00    6.00    --  112.00-125.00-150.00   50
 10  \w     88.00 177.00   1.00    6.00    --  112.00  45.00 -30.00   89
 11  \w     87.00 119.00   1.00    6.00    --  112.00  30.00  30.00   32
 12  \w    122.00 170.00   1.00    6.00    --  112.00  30.00  30.00   48
 13  \w     45.00 103.00   1.00    6.00    --  112.00 -61.00 -60.00   58
 14  \w    112.00 141.00   1.00    6.00    --  112.00 -61.00 -60.00   29
 15  \w     86.00 117.00   1.00    6.00    --  112.00  30.00  60.00   31
 16  \w     40.00 118.00   1.00    6.00    --  112.00-125.00-180.00   78
 17  \w     40.00 107.00   1.00    6.00    --  112.00-125.00 -90.00   67
 18  \w    108.00 135.00   1.00    6.00    --  112.00 -30.00  30.00   27
 19  \w     87.00 118.00   1.00    6.00    --  112.00-125.00  30.00   31
 20  \w     49.00 100.00   1.00    6.00    --  112.00 -61.00-120.00   51
 21  \w     50.00  85.00   1.00    6.00    --  112.00-125.00 120.00   35
 22  \w     84.00 140.00   1.00    6.00    --  112.00  30.00 120.00   56
 23  \w     47.00  80.00   1.00    6.00    --  112.00-125.00-120.00   33
 24  \w     83.00 118.00   1.00    6.00    --  112.00-125.00-120.00   35
 25  \w     74.00 102.00   1.00    6.00    --  112.00-125.00 -60.00   28
 26  \w     56.00 118.00   1.00    6.00    --  112.00-125.00  90.00   62
 27  \w     45.00  70.00   1.00    6.00    --  112.00 -61.00   0.00   25
 28  \w    107.00 139.00   1.00    6.00    --  112.00 -61.00   0.00   32
 29  \w    105.00 170.00   1.00    6.00    --  112.00  30.00 -60.00   65
 30  \w     41.00  66.00   1.00    6.00    --  112.00-125.00 -60.00   25
 31  \w     44.00  69.00   1.00    6.00    --  112.00-125.00  30.00   25
 32  \w     67.00  93.00   1.00    6.00    --  112.00 -30.00  30.00   26
 33  \w     44.00  69.00   1.00    6.00    --  112.00-125.00 -30.00   25
 34  \w     85.00 117.00   1.00    6.00    --  112.00-125.00 -30.00   32
 35  \w     93.00 118.00   1.00    6.00    --  112.00-125.00 150.00   25
 36  \w    114.00 163.00   1.00    6.00    --  112.00 125.00 -30.00   49
 37  \w     44.00  86.00   1.00    6.00    --  112.00 -77.00   0.00   42
;
_diffrn_measurement_device 'four-circle diffractometer'
_diffrn_measurement_device_type 'SuperNova, Dual, Cu at home/near, Atlas'
_diffrn_measurement_method '\w scans'
_diffrn_orient_matrix_type 'CrysAlisPro convention (1999,Acta A55,543-557)'
_diffrn_orient_matrix_UB_11 0.0288474000
_diffrn_orient_matrix_UB_12 -0.0402509000
_diffrn_orient_matrix_UB_13 -0.0643480000
_diffrn_orient_matrix_UB_21 0.0901724000
_diffrn_orient_matrix_UB_22 -0.0235447000
_diffrn_orient_matrix_UB_23 0.0270432000
_diffrn_orient_matrix_UB_31 -0.0493993000
_diffrn_orient_matrix_UB_32 -0.0678223000
_diffrn_orient_matrix_UB_33 0.0379224000
_diffrn_radiation_monochromator mirror
_diffrn_radiation_probe x-ray
_diffrn_radiation_type CuK\a
_diffrn_radiation_wavelength 1.54184
_diffrn_reflns_av_R_equivalents 0.0392
_diffrn_reflns_av_unetI/netI 0.0399
_diffrn_reflns_Laue_measured_fraction_full 0.999
_diffrn_reflns_Laue_measured_fraction_max 0.976
_diffrn_reflns_limit_h_max 18
_diffrn_reflns_limit_h_min -18
_diffrn_reflns_limit_k_max 21
_diffrn_reflns_limit_k_min -23
_diffrn_reflns_limit_l_max 24
_diffrn_reflns_limit_l_min -21
_diffrn_reflns_number 57200
_diffrn_reflns_point_group_measured_fraction_full 0.999
_diffrn_reflns_point_group_measured_fraction_max 0.976
_diffrn_reflns_theta_full 67.684
_diffrn_reflns_theta_max 77.333
_diffrn_reflns_theta_min 3.854
_diffrn_source 'micro-focus sealed X-ray tube'
_diffrn_source_type 'SuperNova (Cu) X-ray Source'
_exptl_absorpt_coefficient_mu 2.877
_exptl_absorpt_correction_T_max 1.00000
_exptl_absorpt_correction_T_min 0.62155
_exptl_absorpt_correction_type multi-scan
_exptl_absorpt_process_details
;
CrysAlisPro 1.171.39.46e (Rigaku Oxford Diffraction, 2018)
Empirical absorption correction using spherical harmonics,
 implemented in SCALE3 ABSPACK scaling algorithm.
;
_exptl_crystal_colour 'clear dark orange'
_exptl_crystal_colour_lustre clear
_exptl_crystal_colour_modifier dark
_exptl_crystal_colour_primary orange
_exptl_crystal_density_diffrn 1.192
_exptl_crystal_description block
_exptl_crystal_F_000 1972
_exptl_crystal_preparation
'Magnetic properties,redox, ligand field strength, UV-Visible spectra, Evans method NMR, DOSY NMR'
_exptl_crystal_recrystallization_method 'Re-crystallisation from solvent: MeCN by diethylether ether vapour diffusion'
_exptl_crystal_size_max 0.1
_exptl_crystal_size_mid 0.08
_exptl_crystal_size_min 0.05
_refine_diff_density_max 1.273
_refine_diff_density_min -0.720
_refine_diff_density_rms 0.073
_refine_ls_extinction_method none
_refine_ls_goodness_of_fit_ref 1.014
_refine_ls_hydrogen_treatment constr
_refine_ls_matrix_type full
_refine_ls_number_parameters 1230
_refine_ls_number_reflns 22044
_refine_ls_number_restraints 26
_refine_ls_restrained_S_all 1.014
_refine_ls_R_factor_all 0.0736
_refine_ls_R_factor_gt 0.0681
_refine_ls_shift/su_max 0.001
_refine_ls_shift/su_mean 0.000
_refine_ls_structure_factor_coef Fsqd
_refine_ls_weighting_details 'w=1/[\s^2^(Fo^2^)+(0.1197P)^2^+3.8481P] where P=(Fo^2^+2Fc^2^)/3'
_refine_ls_weighting_scheme calc
_refine_ls_wR_factor_gt 0.1921
_refine_ls_wR_factor_ref 0.1981
_reflns_Friedel_coverage 0.000
_reflns_number_gt 19430
_reflns_number_total 22044
_reflns_threshold_expression 'I > 2\s(I)'
_cod_data_source_file d1sc01458g2.cif
_cod_data_source_block ss387
_cod_database_code 1563751
_shelx_shelxl_version_number 2016/6
_chemical_oxdiff_formula FeBHCHN
_chemical_oxdiff_usercomment L952
_shelx_space_group_comment
;
The symmetry employed for this shelxl refinement is uniquely defined
by the following loop, which should always be used as a source of
symmetry information in preference to the above space-group names.
They are only intended as comments.
;
_shelx_estimated_absorpt_t_max 0.870
_shelx_estimated_absorpt_t_min 0.762
_reflns_odcompleteness_completeness 99.94
_reflns_odcompleteness_iscentric 1
_reflns_odcompleteness_theta 66.49
_olex2_refinement_description
;
1. Fixed Uiso
 At 1.2 times of:
  All C(H) groups, All C(H,H) groups, All N(H) groups
 At 1.5 times of:
  All C(H,H,H) groups
2. Same fragment restrains
{C5, C6, C7, C8} sigma for 1-2: 0.0005, 1-3: 0.04
as
{C65, C66, C67, C68}
{B1, F11, F12, F13, F14} sigma for 1-2: 0.0002, 1-3: 0.0004
as
{B4, F41, F42, F43, F44}
{B1, F11, F12, F13, F14} sigma for 1-2: 0.002, 1-3: 0.004
as
{B5, F51, F52, F53, F54}
3. Others
 Fixed Sof: B4(0.5) F41(0.5) F42(0.5) F43(0.5) F44(0.5) B5(0.5) F51(0.5)
 F52(0.5) F53(0.5) F54(0.5)
4.a Ternary CH refined with riding coordinates:
 C6(H6), C18(H18), C30(H30A), C42(H42), C54(H54), C66(H66)
4.b Secondary CH2 refined with riding coordinates:
 C5(H5A,H5B), C17(H17A,H17B), C29(H29A,H29B), C41(H41A,H41B), C53(H53A,H53B),
 C65(H65A,H65B)
4.c Aromatic/amide H refined with riding coordinates:
 N2(H2), N10(H10), N12(H12), N19(H19), N22(H22), N30(H30), C1(H1), C2(H2A),
 C11(H11), C13(H13), C14(H14), C15(H15), C23(H23), C24(H24), C25(H25), C26(H26),
  C35(H35), C37(H37), C38(H38), C39(H39), C47(H47), C48(H48), C49(H49),
 C50(H50), C59(H59), C61(H61), C62(H62), C63(H63), C71(H71), C72(H72)
4.d Idealised Me refined as rotating group:
 C7(H7A,H7B,H7C), C8(H8A,H8B,H8C), C19(H19A,H19B,H19C), C20(H20A,H20B,H20C),
 C31(H31A,H31B,H31C), C32(H32A,H32B,H32C), C43(H43A,H43B,H43C), C44(H44A,H44B,
 H44C), C55(H55A,H55B,H55C), C56(H56A,H56B,H56C), C67(H67A,H67B,H67C), C68(H68A,
 H68B,H68C), C102(H10A,H10B,H10C), C202(H20D,H20E,H20F)
;
_olex2_submission_special_instructions 'No special instructions were received'
_oxdiff_exptl_absorpt_empirical_details
;
Empirical correction (ABSPACK) includes:
- Absorption correction using spherical harmonics
- Frame scaling
;
_oxdiff_exptl_absorpt_empirical_full_max 1.673
_oxdiff_exptl_absorpt_empirical_full_min 0.654
_platon_squeeze_void_probe_radius 1.20

loop_
_space_group_symop_operation_xyz
'x, y, z'
'-x, -y, -z'

loop_
_atom_site_label
_atom_site_type_symbol
_atom_site_fract_x
_atom_site_fract_y
_atom_site_fract_z
_atom_site_U_iso_or_equiv
_atom_site_adp_type
_atom_site_occupancy
_atom_site_site_symmetry_order
_atom_site_calc_flag
_atom_site_refinement_flags_posn
_atom_site_refinement_flags_adp
_atom_site_refinement_flags_occupancy
_atom_site_disorder_assembly
_atom_site_disorder_group
Fe1 Fe 0.41046(3) 0.49787(2) 0.21834(2) 0.02755(10) Uani 1 1 d . . . . .
Fe2 Fe 0.67046(3) 0.96300(2) 0.31794(2) 0.03142(11) Uani 1 1 d . . . . .
N1 N 0.28314(15) 0.47063(12) 0.26395(12) 0.0337(5) Uani 1 1 d . . . . .
N2 N 0.17107(17) 0.47577(15) 0.35296(15) 0.0456(6) Uani 1 1 d . . . . .
H2 H 0.141415 0.485073 0.393422 0.055 Uiso 1 1 calc R . . . .
N3 N 0.41411(14) 0.52876(11) 0.30987(11) 0.0277(4) Uani 1 1 d . . . . .
N4 N 0.48014(14) 0.56024(11) 0.33974(11) 0.0294(4) Uani 1 1 d . . . . .
N5 N 0.34487(15) 0.55762(12) 0.40995(11) 0.0319(4) Uani 1 1 d . . . . .
N6 N 0.59045(16) 0.82628(12) 0.40263(11) 0.0319(4) Uani 1 1 d . . . . .
N7 N 0.65339(16) 0.88103(12) 0.38739(12) 0.0330(5) Uani 1 1 d . . . . .
N8 N 0.71615(16) 0.79732(12) 0.44951(12) 0.0333(5) Uani 1 1 d . . . . .
N9 N 0.78468(16) 0.97221(12) 0.35943(13) 0.0364(5) Uani 1 1 d . . . . .
N10 N 0.87925(19) 0.92648(15) 0.42879(15) 0.0458(6) Uani 1 1 d . . . . .
H10 H 0.903352 0.896845 0.458450 0.055 Uiso 1 1 calc R . . . .
N11 N 0.46786(15) 0.40490(11) 0.24178(11) 0.0301(4) Uani 1 1 d . . . . .
N12 N 0.59318(17) 0.34250(12) 0.25473(13) 0.0363(5) Uani 1 1 d . . . . .
H12 H 0.651791 0.331405 0.255061 0.044 Uiso 1 1 calc R . . . .
N13 N 0.54100(15) 0.52343(11) 0.18996(11) 0.0284(4) Uani 1 1 d . . . . .
N14 N 0.58723(15) 0.58617(11) 0.16629(11) 0.0302(4) Uani 1 1 d . . . . .
N15 N 0.68700(15) 0.50510(11) 0.19943(11) 0.0297(4) Uani 1 1 d . . . . .
N16 N 0.74064(16) 0.82944(12) 0.24766(13) 0.0348(5) Uani 1 1 d . . . . .
N17 N 0.73039(16) 0.90145(12) 0.25026(12) 0.0338(5) Uani 1 1 d . . . . .
N18 N 0.79841(17) 0.88466(12) 0.14607(13) 0.0372(5) Uani 1 1 d . . . . .
N19 N 0.7838(2) 1.06370(14) 0.13555(15) 0.0490(6) Uani 1 1 d . . . . .
H19 H 0.814661 1.059324 0.094193 0.059 Uiso 1 1 calc R . . . .
N20 N 0.71142(17) 1.03614(12) 0.24050(13) 0.0378(5) Uani 1 1 d . . . . .
N21 N 0.38988(16) 0.47774(12) 0.12456(12) 0.0339(5) Uani 1 1 d . . . . .
N22 N 0.3503(2) 0.51631(15) 0.02413(14) 0.0490(6) Uani 1 1 d . . . . .
H22 H 0.332662 0.544985 -0.009315 0.059 Uiso 1 1 calc R . . . .
N23 N 0.36979(15) 0.59130(11) 0.18448(11) 0.0293(4) Uani 1 1 d . . . . .
N24 N 0.35909(15) 0.65641(11) 0.21091(11) 0.0303(4) Uani 1 1 d . . . . .
N25 N 0.33479(17) 0.66824(13) 0.10192(12) 0.0353(5) Uani 1 1 d . . . . .
N26 N 0.51697(17) 0.90966(12) 0.24538(12) 0.0343(5) Uani 1 1 d . . . . .
N27 N 0.55008(16) 0.95027(12) 0.29040(12) 0.0332(5) Uani 1 1 d . . . . .
N28 N 0.39996(16) 0.96662(12) 0.30205(12) 0.0353(5) Uani 1 1 d . . . . .
N29 N 0.59710(17) 1.02942(13) 0.37607(13) 0.0374(5) Uani 1 1 d . . . . .
N30 N 0.4622(2) 1.07584(16) 0.41390(16) 0.0512(7) Uani 1 1 d . . . . .
H30 H 0.402494 1.085056 0.419415 0.061 Uiso 1 1 calc R . . . .
C1 C 0.2053(2) 0.43792(17) 0.24976(18) 0.0441(7) Uani 1 1 d . . . . .
H1 H 0.200443 0.416708 0.208573 0.053 Uiso 1 1 calc R . . . .
C2 C 0.1364(2) 0.4408(2) 0.3040(2) 0.0520(8) Uani 1 1 d . . . . .
H2A H 0.075450 0.422062 0.307614 0.062 Uiso 1 1 calc R . . . .
C3 C 0.26026(18) 0.49306(15) 0.32621(15) 0.0347(5) Uani 1 1 d . . . . .
C4 C 0.33431(17) 0.52737(14) 0.35215(13) 0.0306(5) Uani 1 1 d . . . . .
C5 C 0.2719(2) 0.58267(16) 0.46210(15) 0.0412(6) Uani 1 1 d D . . . .
H5A H 0.293068 0.576919 0.507681 0.049 Uiso 1 1 calc R . . . .
H5B H 0.215712 0.552688 0.464944 0.049 Uiso 1 1 calc R . . . .
C6 C 0.2472(3) 0.66082(19) 0.44558(19) 0.0596(9) Uani 1 1 d D . . . .
H6 H 0.304557 0.690350 0.443161 0.071 Uiso 1 1 calc R . . . .
C7 C 0.1764(3) 0.6840(3) 0.5032(3) 0.0816(14) Uani 1 1 d D . . . .
H7A H 0.122542 0.651864 0.510216 0.122 Uiso 1 1 calc GR . . . .
H7B H 0.156925 0.732911 0.491014 0.122 Uiso 1 1 calc GR . . . .
H7C H 0.203869 0.682206 0.545687 0.122 Uiso 1 1 calc GR . . . .
C8 C 0.2127(3) 0.6733(3) 0.3773(2) 0.0736(12) Uani 1 1 d D . . . .
H8A H 0.261819 0.661987 0.340262 0.110 Uiso 1 1 calc GR . . . .
H8B H 0.195013 0.723472 0.369608 0.110 Uiso 1 1 calc GR . . . .
H8C H 0.158635 0.642576 0.377504 0.110 Uiso 1 1 calc GR . . . .
C9 C 0.43695(17) 0.57718(14) 0.39983(13) 0.0302(5) Uani 1 1 d . . . . .
C10 C 0.48299(18) 0.61323(14) 0.44881(13) 0.0307(5) Uani 1 1 d . . . . .
C11 C 0.53596(18) 0.67420(14) 0.42382(13) 0.0314(5) Uani 1 1 d . . . . .
H11 H 0.540738 0.691893 0.376636 0.038 Uiso 1 1 calc R . . . .
C12 C 0.58164(19) 0.70893(14) 0.46810(13) 0.0329(5) Uani 1 1 d . . . . .
C13 C 0.5770(2) 0.68209(16) 0.53729(14) 0.0384(6) Uani 1 1 d . . . . .
H13 H 0.609253 0.705412 0.567341 0.046 Uiso 1 1 calc R . . . .
C14 C 0.5246(2) 0.62106(16) 0.56146(14) 0.0397(6) Uani 1 1 d . . . . .
H14 H 0.521272 0.602670 0.608361 0.048 Uiso 1 1 calc R . . . .
C15 C 0.4774(2) 0.58675(15) 0.51841(14) 0.0355(5) Uani 1 1 d . . . . .
H15 H 0.441192 0.545340 0.535723 0.043 Uiso 1 1 calc R . . . .
C16 C 0.62952(19) 0.77652(14) 0.43995(13) 0.0325(5) Uani 1 1 d . . . . .
C17 C 0.7908(2) 0.75319(16) 0.47341(17) 0.0429(6) Uani 1 1 d . . . . .
H17A H 0.763683 0.709939 0.501662 0.051 Uiso 1 1 calc R . . . .
H17B H 0.824138 0.780516 0.502744 0.051 Uiso 1 1 calc R . . . .
C18 C 0.8601(3) 0.7308(2) 0.4115(2) 0.0595(9) Uani 1 1 d . . . . .
H18 H 0.884335 0.775165 0.382493 0.071 Uiso 1 1 calc R . . . .
C19 C 0.9408(4) 0.6938(4) 0.4407(4) 0.106(2) Uani 1 1 d . . . . .
H19A H 0.968806 0.726340 0.467834 0.159 Uiso 1 1 calc GR . . . .
H19B H 0.987222 0.680590 0.402700 0.159 Uiso 1 1 calc GR . . . .
H19C H 0.918139 0.650742 0.470218 0.159 Uiso 1 1 calc GR . . . .
C20 C 0.8142(4) 0.6857(3) 0.3676(3) 0.0758(12) Uani 1 1 d . . . . .
H20A H 0.788135 0.642549 0.395461 0.114 Uiso 1 1 calc GR . . . .
H20B H 0.860033 0.672031 0.329373 0.114 Uiso 1 1 calc GR . . . .
H20C H 0.764481 0.712817 0.349101 0.114 Uiso 1 1 calc GR . . . .
C21 C 0.72732(18) 0.86359(15) 0.41580(14) 0.0337(5) Uani 1 1 d . . . . .
C22 C 0.8004(2) 0.91678(16) 0.40324(15) 0.0377(6) Uani 1 1 d . . . . .
C23 C 0.9148(2) 0.99142(19) 0.3997(2) 0.0536(8) Uani 1 1 d . . . . .
H23 H 0.970497 1.012798 0.407598 0.064 Uiso 1 1 calc R . . . .
C24 C 0.8561(2) 1.01957(17) 0.35760(18) 0.0458(7) Uani 1 1 d . . . . .
H24 H 0.863168 1.064679 0.331184 0.055 Uiso 1 1 calc R . . . .
C25 C 0.4418(2) 0.33597(14) 0.26577(14) 0.0346(5) Uani 1 1 d . . . . .
H25 H 0.379890 0.318374 0.275255 0.042 Uiso 1 1 calc R . . . .
C26 C 0.5183(2) 0.29717(15) 0.27374(16) 0.0403(6) Uani 1 1 d . . . . .
H26 H 0.520048 0.247907 0.289493 0.048 Uiso 1 1 calc R . . . .
C27 C 0.56007(18) 0.40694(14) 0.23556(13) 0.0304(5) Uani 1 1 d . . . . .
C28 C 0.60147(17) 0.47574(13) 0.20898(13) 0.0290(5) Uani 1 1 d . . . . .
C29 C 0.77062(18) 0.47500(15) 0.22458(15) 0.0350(5) Uani 1 1 d . . . . .
H29A H 0.824339 0.482510 0.187351 0.042 Uiso 1 1 calc R . . . .
H29B H 0.761845 0.422886 0.236335 0.042 Uiso 1 1 calc R . . . .
C30 C 0.7913(2) 0.50910(16) 0.28773(16) 0.0396(6) Uani 1 1 d . . . . .
H30A H 0.794773 0.562084 0.276431 0.047 Uiso 1 1 calc R . . . .
C31 C 0.8850(3) 0.4832(2) 0.3044(2) 0.0594(9) Uani 1 1 d . . . . .
H31A H 0.882253 0.431384 0.316581 0.089 Uiso 1 1 calc GR . . . .
H31B H 0.900482 0.507010 0.343352 0.089 Uiso 1 1 calc GR . . . .
H31C H 0.932502 0.494396 0.264102 0.089 Uiso 1 1 calc GR . . . .
C32 C 0.7150(3) 0.4922(2) 0.34919(17) 0.0511(8) Uani 1 1 d . . . . .
H32A H 0.656617 0.513245 0.338594 0.077 Uiso 1 1 calc GR . . . .
H32B H 0.731999 0.512191 0.389742 0.077 Uiso 1 1 calc GR . . . .
H32C H 0.707424 0.440288 0.358692 0.077 Uiso 1 1 calc GR . . . .
C33 C 0.67495(18) 0.57444(14) 0.17282(13) 0.0304(5) Uani 1 1 d . . . . .
C34 C 0.74868(18) 0.62866(14) 0.15434(14) 0.0332(5) Uani 1 1 d . . . . .
C35 C 0.73198(18) 0.69673(14) 0.17631(13) 0.0314(5) Uani 1 1 d . . . . .
H35 H 0.673837 0.707150 0.202113 0.038 Uiso 1 1 calc R . . . .
C36 C 0.80096(19) 0.74945(14) 0.16026(15) 0.0356(6) Uani 1 1 d . . . . .
C37 C 0.8860(2) 0.73379(16) 0.12210(19) 0.0476(8) Uani 1 1 d . . . . .
H37 H 0.933362 0.769260 0.111585 0.057 Uiso 1 1 calc R . . . .
C38 C 0.9014(2) 0.66662(18) 0.0996(2) 0.0564(10) Uani 1 1 d . . . . .
H38 H 0.959513 0.656302 0.073621 0.068 Uiso 1 1 calc R . . . .
C39 C 0.8328(2) 0.61396(17) 0.11445(18) 0.0464(7) Uani 1 1 d . . . . .
H39 H 0.843164 0.568450 0.097578 0.056 Uiso 1 1 calc R . . . .
C40 C 0.78081(18) 0.82006(14) 0.18451(15) 0.0348(5) Uani 1 1 d . . . . .
C41 C 0.8306(3) 0.89957(17) 0.07145(17) 0.0496(8) Uani 1 1 d . . . . .
H41A H 0.862571 0.856932 0.053766 0.060 Uiso 1 1 calc R . . . .
H41B H 0.875987 0.939480 0.063850 0.060 Uiso 1 1 calc R . . . .
C42 C 0.7525(3) 0.9186(2) 0.0317(2) 0.0641(10) Uani 1 1 d . . . . .
H42 H 0.723401 0.963542 0.047973 0.077 Uiso 1 1 calc R . . . .
C43 C 0.7917(5) 0.9330(3) -0.0443(2) 0.099(2) Uani 1 1 d . . . . .
H43A H 0.845664 0.964952 -0.049517 0.149 Uiso 1 1 calc GR . . . .
H43B H 0.744304 0.955589 -0.069171 0.149 Uiso 1 1 calc GR . . . .
H43C H 0.810560 0.887851 -0.063087 0.149 Uiso 1 1 calc GR . . . .
C44 C 0.6782(5) 0.8605(3) 0.0427(3) 0.0932(17) Uani 1 1 d . . . . .
H44A H 0.703545 0.817790 0.022044 0.140 Uiso 1 1 calc GR . . . .
H44B H 0.625069 0.877575 0.020978 0.140 Uiso 1 1 calc GR . . . .
H44C H 0.658216 0.848766 0.092264 0.140 Uiso 1 1 calc GR . . . .
C45 C 0.76493(19) 0.93379(15) 0.18942(15) 0.0357(6) Uani 1 1 d . . . . .
C46 C 0.7555(2) 1.01014(15) 0.18436(16) 0.0393(6) Uani 1 1 d . . . . .
C47 C 0.7557(3) 1.12621(17) 0.1622(2) 0.0548(9) Uani 1 1 d . . . . .
H47 H 0.765517 1.173037 0.139609 0.066 Uiso 1 1 calc R . . . .
C48 C 0.7111(2) 1.10863(16) 0.22705(18) 0.0467(7) Uani 1 1 d . . . . .
H48 H 0.684026 1.141396 0.258024 0.056 Uiso 1 1 calc R . . . .
C49 C 0.3936(2) 0.42204(16) 0.08462(17) 0.0433(7) Uani 1 1 d . . . . .
H49 H 0.410222 0.374495 0.098350 0.052 Uiso 1 1 calc R . . . .
C50 C 0.3700(3) 0.44491(19) 0.02241(19) 0.0549(9) Uani 1 1 d . . . . .
H50 H 0.367453 0.417043 -0.015042 0.066 Uiso 1 1 calc R . . . .
C51 C 0.3632(2) 0.53415(16) 0.08637(15) 0.0377(6) Uani 1 1 d . . . . .
C52 C 0.35454(19) 0.59892(15) 0.11992(14) 0.0334(5) Uani 1 1 d . . . . .
C53 C 0.3315(2) 0.70013(18) 0.03122(15) 0.0457(7) Uani 1 1 d . . . . .
H53A H 0.311560 0.750464 0.032692 0.055 Uiso 1 1 calc R . . . .
H53B H 0.284912 0.674188 0.011146 0.055 Uiso 1 1 calc R . . . .
C54 C 0.4253(3) 0.6976(2) -0.01500(17) 0.0537(8) Uani 1 1 d . . . . .
H54 H 0.441846 0.646368 -0.019486 0.064 Uiso 1 1 calc R . . . .
C55 C 0.4151(4) 0.7329(3) -0.0860(2) 0.0839(15) Uani 1 1 d . . . . .
H55A H 0.369775 0.706108 -0.105639 0.126 Uiso 1 1 calc GR . . . .
H55B H 0.475148 0.733132 -0.116091 0.126 Uiso 1 1 calc GR . . . .
H55C H 0.393909 0.782068 -0.082108 0.126 Uiso 1 1 calc GR . . . .
C56 C 0.5002(3) 0.7320(3) 0.0154(2) 0.0694(11) Uani 1 1 d . . . . .
H56A H 0.481185 0.780201 0.026217 0.104 Uiso 1 1 calc GR . . . .
H56B H 0.557558 0.734778 -0.017918 0.104 Uiso 1 1 calc GR . . . .
H56C H 0.510854 0.703377 0.057628 0.104 Uiso 1 1 calc GR . . . .
C57 C 0.33869(18) 0.70195(14) 0.16055(13) 0.0317(5) Uani 1 1 d . . . . .
C58 C 0.32273(18) 0.77798(14) 0.16748(13) 0.0319(5) Uani 1 1 d . . . . .
C59 C 0.37919(18) 0.81294(14) 0.20504(14) 0.0325(5) Uani 1 1 d . . . . .
H59 H 0.427346 0.787784 0.224187 0.039 Uiso 1 1 calc R . . . .
C60 C 0.3647(2) 0.88491(14) 0.21438(14) 0.0347(5) Uani 1 1 d . . . . .
C61 C 0.2953(2) 0.92191(16) 0.18502(16) 0.0415(6) Uani 1 1 d . . . . .
H61 H 0.287034 0.971442 0.189828 0.050 Uiso 1 1 calc R . . . .
C62 C 0.2384(2) 0.88671(16) 0.14883(16) 0.0421(6) Uani 1 1 d . . . . .
H62 H 0.190324 0.911961 0.129659 0.051 Uiso 1 1 calc R . . . .
C63 C 0.2512(2) 0.81474(16) 0.14044(15) 0.0371(6) Uani 1 1 d . . . . .
H63 H 0.211252 0.790530 0.116300 0.045 Uiso 1 1 calc R . . . .
C64 C 0.4271(2) 0.91958(14) 0.25333(14) 0.0346(5) Uani 1 1 d . . . . .
C65 C 0.3052(2) 0.98030(19) 0.33631(17) 0.0498(8) Uani 1 1 d D . . . .
H65A H 0.259928 0.962790 0.308987 0.060 Uiso 1 1 calc R . . . .
H65B H 0.296572 1.032454 0.337602 0.060 Uiso 1 1 calc R . . . .
C66 C 0.2857(3) 0.9439(2) 0.4097(2) 0.0806(15) Uani 1 1 d D . . . .
H66 H 0.324847 0.967898 0.438486 0.097 Uiso 1 1 calc R . . . .
C67 C 0.3089(4) 0.8655(2) 0.4141(3) 0.0937(17) Uani 1 1 d D . . . .
H67A H 0.280077 0.842425 0.380008 0.141 Uiso 1 1 calc GR . . . .
H67B H 0.285406 0.843261 0.460426 0.141 Uiso 1 1 calc GR . . . .
H67C H 0.376307 0.859780 0.404704 0.141 Uiso 1 1 calc GR . . . .
C68 C 0.1856(4) 0.9569(4) 0.4372(4) 0.136(3) Uani 1 1 d D . . . .
H68A H 0.177124 1.007333 0.445031 0.204 Uiso 1 1 calc GR . . . .
H68B H 0.167785 0.927127 0.480738 0.204 Uiso 1 1 calc GR . . . .
H68C H 0.146617 0.944500 0.403608 0.204 Uiso 1 1 calc GR . . . .
C69 C 0.47995(19) 0.98439(14) 0.32351(14) 0.0340(5) Uani 1 1 d . . . . .
C70 C 0.5068(2) 1.03008(15) 0.37198(15) 0.0378(6) Uani 1 1 d . . . . .
C71 C 0.6100(2) 1.07693(19) 0.42232(18) 0.0489(7) Uani 1 1 d . . . . .
H71 H 0.667736 1.088221 0.435521 0.059 Uiso 1 1 calc R . . . .
C72 C 0.5269(3) 1.1053(2) 0.4463(2) 0.0608(10) Uani 1 1 d . . . . .
H72 H 0.515792 1.139253 0.479335 0.073 Uiso 1 1 calc R . . . .
N101 N 0.9706(3) 0.8542(2) 0.5362(2) 0.0790(11) Uani 1 1 d . . . . .
C101 C 0.9717(3) 0.8124(3) 0.5797(3) 0.0742(12) Uani 1 1 d . . . . .
C102 C 0.9709(4) 0.7561(4) 0.6368(4) 0.108(2) Uani 1 1 d . . . . .
H10A H 1.028444 0.728731 0.630009 0.162 Uiso 1 1 calc GR . . . .
H10B H 0.917833 0.724105 0.638044 0.162 Uiso 1 1 calc GR . . . .
H10C H 0.965905 0.777840 0.680476 0.162 Uiso 1 1 calc GR . . . .
N201 N 0.2459(4) 0.5867(3) -0.0753(3) 0.116(2) Uani 1 1 d . . . . .
C201 C 0.1853(5) 0.6219(4) -0.0827(3) 0.0917(16) Uani 1 1 d . . . . .
C202 C 0.1021(6) 0.6653(5) -0.0895(4) 0.132(3) Uani 1 1 d . . . . .
H20D H 0.049457 0.633754 -0.091210 0.199 Uiso 1 1 calc GR . . . .
H20E H 0.113389 0.697530 -0.132043 0.199 Uiso 1 1 calc GR . . . .
H20F H 0.088129 0.693366 -0.049855 0.199 Uiso 1 1 calc GR . . . .
B1 B 0.2823(2) 1.17737(17) 0.35492(16) 0.0533(9) Uani 1 1 d D . . . .
F11 F 0.21275(17) 1.15008(14) 0.32592(14) 0.0804(7) Uani 1 1 d D . . . .
F12 F 0.26569(18) 1.24773(11) 0.36588(14) 0.0730(6) Uani 1 1 d D . . . .
F13 F 0.36461(17) 1.17140(15) 0.31333(14) 0.0853(8) Uani 1 1 d D . . . .
F14 F 0.28575(15) 1.13600(12) 0.41834(11) 0.0603(5) Uani 1 1 d D . . . .
B2 B 0.9170(3) 1.1457(3) -0.0095(2) 0.0599(11) Uani 1 1 d . . . . .
F21 F 0.8347(2) 1.1796(2) 0.00846(15) 0.0918(9) Uani 1 1 d . . . . .
F22 F 0.9847(2) 1.1770(2) 0.02067(16) 0.1090(12) Uani 1 1 d . . . . .
F23 F 0.94490(18) 1.15014(17) -0.07949(12) 0.0766(8) Uani 1 1 d . . . . .
F24 F 0.9084(3) 1.07530(17) 0.0154(2) 0.1271(17) Uani 1 1 d . . . . .
B3 B 0.8054(8) 0.2637(4) 0.2920(7) 0.155(6) Uani 1 1 d . . . . .
F31 F 0.7823(7) 0.3123(3) 0.3298(3) 0.204(4) Uani 1 1 d . . . . .
F32 F 0.7634(2) 0.27314(16) 0.23211(19) 0.0914(9) Uani 1 1 d . . . . .
F34 F 0.8333(4) 0.20196(18) 0.3098(3) 0.165(3) Uani 1 1 d . . . . .
F33 F 0.8951(5) 0.3059(4) 0.2633(6) 0.242(4) Uani 1 1 d . . . . .
B4 B -0.0157(3) 0.4911(2) 0.4842(2) 0.070(3) Uani 0.5 1 d D . P A -1
F41 F -0.0999(2) 0.5222(2) 0.4812(3) 0.108(3) Uani 0.5 1 d D . P A -1
F42 F -0.0073(3) 0.43135(17) 0.4486(2) 0.0756(14) Uani 0.5 1 d D . P A -1
F43 F 0.0531(2) 0.5386(2) 0.4577(3) 0.091(3) Uani 0.5 1 d D . P A -1
F44 F -0.0096(6) 0.4722(4) 0.55461(19) 0.184(6) Uani 0.5 1 d D . P A -1
B5 B 1.0806(4) 0.4984(4) 0.0772(4) 0.094(5) Uani 0.5 1 d D . P . .
F51 F 1.1207(6) 0.5640(4) 0.0754(5) 0.170(5) Uani 0.5 1 d D . P . .
F52 F 0.9935(4) 0.4962(5) 0.1151(5) 0.174(5) Uani 0.5 1 d D . P . .
F53 F 1.1342(6) 0.4476(5) 0.1045(6) 0.187(5) Uani 0.5 1 d D . P . .
F54 F 1.0762(8) 0.4851(7) 0.0083(4) 0.266(10) Uani 0.5 1 d D . P . .

loop_
_atom_site_aniso_label
_atom_site_aniso_U_11
_atom_site_aniso_U_22
_atom_site_aniso_U_33
_atom_site_aniso_U_23
_atom_site_aniso_U_13
_atom_site_aniso_U_12
Fe1 0.02596(19) 0.0292(2) 0.0277(2) -0.00465(15) -0.00355(14) 0.00045(14)
Fe2 0.0323(2) 0.0296(2) 0.0313(2) -0.00224(15) -0.00184(15) -0.00251(15)
N1 0.0278(10) 0.0367(11) 0.0373(12) -0.0048(9) -0.0064(9) -0.0018(8)
N2 0.0285(11) 0.0543(15) 0.0512(15) -0.0083(12) 0.0050(10) -0.0074(10)
N3 0.0250(9) 0.0307(10) 0.0271(10) -0.0023(8) -0.0033(8) -0.0012(8)
N4 0.0265(10) 0.0332(10) 0.0285(10) -0.0034(8) -0.0042(8) -0.0029(8)
N5 0.0285(10) 0.0375(11) 0.0275(10) -0.0013(8) 0.0015(8) -0.0015(8)
N6 0.0334(11) 0.0314(10) 0.0288(10) -0.0016(8) 0.0009(8) -0.0065(8)
N7 0.0323(11) 0.0339(11) 0.0318(11) -0.0038(9) -0.0016(8) -0.0049(9)
N8 0.0351(11) 0.0337(11) 0.0316(11) -0.0027(9) -0.0062(9) -0.0012(9)
N9 0.0343(11) 0.0328(11) 0.0412(12) -0.0032(9) -0.0034(9) -0.0048(9)
N10 0.0414(13) 0.0433(13) 0.0549(16) -0.0029(12) -0.0147(11) -0.0062(11)
N11 0.0320(10) 0.0295(10) 0.0286(10) -0.0040(8) -0.0031(8) -0.0019(8)
N12 0.0351(11) 0.0312(11) 0.0418(13) -0.0006(9) -0.0059(9) 0.0030(9)
N13 0.0307(10) 0.0279(10) 0.0257(10) -0.0020(8) -0.0020(8) -0.0009(8)
N14 0.0325(11) 0.0288(10) 0.0275(10) -0.0014(8) 0.0011(8) -0.0021(8)
N15 0.0288(10) 0.0312(10) 0.0287(10) -0.0036(8) -0.0021(8) 0.0005(8)
N16 0.0344(11) 0.0274(10) 0.0400(12) -0.0007(9) 0.0007(9) -0.0023(8)
N17 0.0336(11) 0.0306(10) 0.0356(11) -0.0019(9) -0.0003(9) -0.0034(8)
N18 0.0390(12) 0.0325(11) 0.0357(12) 0.0001(9) 0.0061(9) -0.0013(9)
N19 0.0615(17) 0.0350(12) 0.0434(14) 0.0052(11) 0.0093(12) -0.0029(11)
N20 0.0401(12) 0.0297(11) 0.0418(13) -0.0016(9) -0.0017(10) -0.0030(9)
N21 0.0340(11) 0.0366(11) 0.0328(11) -0.0093(9) -0.0068(9) 0.0037(9)
N22 0.0677(18) 0.0469(14) 0.0393(14) -0.0176(11) -0.0227(12) 0.0154(13)
N23 0.0294(10) 0.0313(10) 0.0282(10) -0.0074(8) -0.0047(8) 0.0042(8)
N24 0.0322(10) 0.0309(10) 0.0282(10) -0.0055(8) -0.0046(8) 0.0035(8)
N25 0.0435(12) 0.0363(11) 0.0278(11) -0.0051(9) -0.0098(9) 0.0096(9)
N26 0.0396(12) 0.0314(10) 0.0327(11) -0.0045(9) -0.0069(9) 0.0002(9)
N27 0.0365(11) 0.0319(10) 0.0309(11) -0.0034(8) -0.0036(9) -0.0005(9)
N28 0.0349(11) 0.0343(11) 0.0377(12) -0.0076(9) -0.0062(9) 0.0031(9)
N29 0.0389(12) 0.0372(12) 0.0366(12) -0.0070(9) -0.0053(9) -0.0021(9)
N30 0.0417(14) 0.0597(17) 0.0562(16) -0.0294(14) -0.0060(12) 0.0050(12)
C1 0.0334(14) 0.0464(16) 0.0550(18) -0.0092(13) -0.0119(12) -0.0044(12)
C2 0.0301(14) 0.0585(19) 0.068(2) -0.0115(16) -0.0059(14) -0.0085(13)
C3 0.0252(12) 0.0374(13) 0.0407(14) -0.0038(11) -0.0016(10) -0.0026(10)
C4 0.0262(11) 0.0338(12) 0.0305(12) -0.0022(10) -0.0008(9) -0.0015(9)
C5 0.0310(13) 0.0577(18) 0.0328(13) -0.0098(12) 0.0050(10) -0.0009(12)
C6 0.054(2) 0.0535(19) 0.066(2) -0.0099(17) 0.0115(17) 0.0061(16)
C7 0.067(3) 0.095(3) 0.082(3) -0.040(3) 0.011(2) 0.020(2)
C8 0.074(3) 0.070(3) 0.076(3) -0.011(2) -0.006(2) 0.020(2)
C9 0.0281(12) 0.0335(12) 0.0269(11) 0.0007(9) 0.0001(9) -0.0017(9)
C10 0.0318(12) 0.0327(12) 0.0260(12) 0.0004(9) -0.0011(9) -0.0007(10)
C11 0.0340(12) 0.0335(12) 0.0256(11) -0.0025(9) -0.0014(9) -0.0006(10)
C12 0.0367(13) 0.0338(12) 0.0273(12) -0.0027(10) -0.0015(10) -0.0035(10)
C13 0.0457(15) 0.0417(14) 0.0284(13) -0.0025(11) -0.0075(11) -0.0062(12)
C14 0.0517(16) 0.0406(14) 0.0259(12) 0.0027(11) -0.0064(11) -0.0047(12)
C15 0.0425(14) 0.0359(13) 0.0266(12) 0.0005(10) -0.0023(10) -0.0047(11)
C16 0.0342(13) 0.0349(13) 0.0280(12) -0.0061(10) -0.0013(9) -0.0026(10)
C17 0.0412(15) 0.0393(14) 0.0498(17) -0.0004(12) -0.0145(13) 0.0017(12)
C18 0.0499(19) 0.054(2) 0.075(3) -0.0110(18) -0.0097(17) 0.0123(15)
C19 0.085(4) 0.114(5) 0.126(5) -0.026(4) -0.033(4) 0.051(4)
C20 0.078(3) 0.070(3) 0.083(3) -0.032(2) -0.008(2) 0.012(2)
C21 0.0309(12) 0.0355(13) 0.0342(13) -0.0040(10) -0.0031(10) -0.0038(10)
C22 0.0349(13) 0.0382(14) 0.0403(14) -0.0049(11) -0.0056(11) -0.0025(11)
C23 0.0414(16) 0.0495(18) 0.071(2) -0.0026(16) -0.0136(15) -0.0138(14)
C24 0.0423(16) 0.0389(15) 0.0556(18) -0.0025(13) -0.0065(13) -0.0102(12)
C25 0.0373(13) 0.0315(12) 0.0342(13) -0.0019(10) -0.0031(10) -0.0062(10)
C26 0.0483(16) 0.0293(12) 0.0423(15) 0.0008(11) -0.0064(12) -0.0036(11)
C27 0.0321(12) 0.0308(12) 0.0284(12) -0.0034(9) -0.0049(9) 0.0021(9)
C28 0.0292(12) 0.0310(12) 0.0260(11) -0.0030(9) -0.0017(9) 0.0015(9)
C29 0.0272(12) 0.0357(13) 0.0416(14) -0.0029(11) -0.0041(10) 0.0021(10)
C30 0.0369(14) 0.0424(14) 0.0404(15) -0.0024(12) -0.0098(11) -0.0014(11)
C31 0.0421(17) 0.072(2) 0.069(2) -0.0044(19) -0.0265(16) -0.0002(16)
C32 0.0524(18) 0.066(2) 0.0348(15) -0.0050(14) -0.0068(13) 0.0016(15)
C33 0.0321(12) 0.0317(12) 0.0257(11) -0.0043(9) 0.0022(9) -0.0013(10)
C34 0.0310(12) 0.0340(13) 0.0317(12) -0.0027(10) 0.0043(10) -0.0022(10)
C35 0.0282(12) 0.0314(12) 0.0315(12) -0.0015(10) 0.0044(9) 0.0005(9)
C36 0.0322(13) 0.0325(13) 0.0391(14) -0.0023(11) 0.0036(10) -0.0009(10)
C37 0.0344(14) 0.0363(14) 0.065(2) -0.0033(14) 0.0126(14) -0.0060(11)
C38 0.0392(16) 0.0420(16) 0.077(2) -0.0048(16) 0.0271(16) -0.0003(13)
C39 0.0425(16) 0.0383(14) 0.0519(18) -0.0086(13) 0.0165(13) -0.0025(12)
C40 0.0304(12) 0.0302(12) 0.0407(14) -0.0005(11) 0.0024(10) -0.0024(10)
C41 0.063(2) 0.0392(15) 0.0381(16) 0.0018(12) 0.0153(14) 0.0026(14)
C42 0.093(3) 0.054(2) 0.0422(19) 0.0014(15) -0.0066(18) 0.0075(19)
C43 0.164(6) 0.086(3) 0.040(2) 0.012(2) -0.005(3) 0.017(4)
C44 0.111(4) 0.097(4) 0.077(3) 0.011(3) -0.045(3) -0.023(3)
C45 0.0335(13) 0.0318(13) 0.0378(14) 0.0014(10) 0.0040(10) -0.0024(10)
C46 0.0410(15) 0.0309(13) 0.0422(15) 0.0028(11) 0.0019(12) -0.0023(11)
C47 0.071(2) 0.0293(14) 0.058(2) 0.0035(13) 0.0063(17) -0.0031(14)
C48 0.0584(19) 0.0303(13) 0.0483(17) -0.0008(12) -0.0002(14) -0.0005(12)
C49 0.0505(17) 0.0382(14) 0.0450(16) -0.0163(12) -0.0125(13) 0.0089(12)
C50 0.075(2) 0.0495(18) 0.0486(18) -0.0248(15) -0.0245(17) 0.0170(16)
C51 0.0410(14) 0.0390(14) 0.0356(14) -0.0105(11) -0.0102(11) 0.0076(11)
C52 0.0371(13) 0.0352(13) 0.0301(12) -0.0078(10) -0.0091(10) 0.0068(10)
C53 0.0629(19) 0.0511(17) 0.0258(13) -0.0064(12) -0.0145(12) 0.0214(15)
C54 0.071(2) 0.0551(19) 0.0326(15) -0.0041(13) -0.0025(14) 0.0180(17)
C55 0.111(4) 0.102(4) 0.0338(19) 0.007(2) -0.006(2) 0.022(3)
C56 0.070(3) 0.076(3) 0.059(2) -0.008(2) 0.0018(19) -0.001(2)
C57 0.0325(12) 0.0337(12) 0.0301(12) -0.0059(10) -0.0069(9) 0.0047(10)
C58 0.0331(12) 0.0337(12) 0.0290(12) -0.0043(10) -0.0044(10) 0.0038(10)
C59 0.0336(12) 0.0327(12) 0.0317(12) -0.0038(10) -0.0062(10) 0.0042(10)
C60 0.0380(14) 0.0320(12) 0.0352(13) -0.0057(10) -0.0078(11) 0.0021(10)
C61 0.0476(16) 0.0340(13) 0.0452(16) -0.0056(12) -0.0131(13) 0.0064(12)
C62 0.0443(15) 0.0399(14) 0.0450(16) -0.0061(12) -0.0155(12) 0.0119(12)
C63 0.0362(13) 0.0390(14) 0.0381(14) -0.0078(11) -0.0097(11) 0.0052(11)
C64 0.0391(14) 0.0316(12) 0.0338(13) -0.0045(10) -0.0071(11) 0.0006(10)
C65 0.0345(15) 0.0598(19) 0.059(2) -0.0280(16) -0.0046(13) 0.0058(13)
C66 0.062(3) 0.101(4) 0.078(3) -0.040(3) 0.015(2) -0.022(2)
C67 0.108(4) 0.095(4) 0.071(3) 0.007(3) 0.002(3) -0.027(3)
C68 0.090(4) 0.154(7) 0.149(7) -0.062(5) 0.067(5) -0.039(4)
C69 0.0349(13) 0.0323(12) 0.0345(13) -0.0043(10) -0.0032(10) 0.0008(10)
C70 0.0394(14) 0.0371(13) 0.0371(14) -0.0093(11) -0.0034(11) 0.0001(11)
C71 0.0458(17) 0.0551(18) 0.0496(18) -0.0230(15) -0.0078(13) -0.0043(14)
C72 0.054(2) 0.070(2) 0.066(2) -0.0397(19) -0.0115(17) 0.0034(17)
N101 0.066(2) 0.084(3) 0.090(3) 0.013(2) -0.032(2) -0.0066(19)
C101 0.051(2) 0.094(3) 0.081(3) 0.005(3) -0.030(2) -0.003(2)
C102 0.084(4) 0.125(5) 0.114(5) 0.039(4) -0.039(3) -0.002(3)
N201 0.126(4) 0.163(5) 0.090(3) -0.079(3) -0.076(3) 0.088(4)
C201 0.118(5) 0.104(4) 0.060(3) -0.029(3) -0.020(3) 0.006(4)
C202 0.121(6) 0.155(7) 0.125(6) -0.034(5) -0.021(5) 0.066(5)
B1 0.054(2) 0.053(2) 0.053(2) -0.0118(17) -0.0034(17) -0.0070(17)
F11 0.0831(18) 0.0809(17) 0.0843(18) -0.0172(14) -0.0295(14) -0.0123(14)
F12 0.0843(17) 0.0557(13) 0.0793(16) -0.0130(11) -0.0095(13) -0.0022(11)
F13 0.0707(16) 0.098(2) 0.0779(18) -0.0051(15) 0.0172(13) 0.0021(14)
F14 0.0591(12) 0.0666(13) 0.0539(12) -0.0116(10) -0.0007(9) 0.0111(10)
B2 0.047(2) 0.084(3) 0.044(2) 0.006(2) -0.0002(16) -0.018(2)
F21 0.0667(16) 0.134(3) 0.0699(16) 0.0036(17) -0.0036(13) 0.0261(16)
F22 0.0737(18) 0.189(4) 0.0712(18) -0.044(2) -0.0132(14) -0.014(2)
F23 0.0677(14) 0.114(2) 0.0444(11) -0.0012(12) 0.0010(10) -0.0361(14)
F24 0.171(4) 0.0718(18) 0.104(2) 0.0141(17) 0.076(3) 0.005(2)
B3 0.163(9) 0.079(4) 0.272(14) -0.065(6) -0.169(10) 0.040(5)
F31 0.414(12) 0.094(3) 0.107(3) -0.027(3) -0.040(5) 0.013(5)
F32 0.0851(19) 0.0808(18) 0.116(2) -0.0150(17) -0.0392(18) 0.0289(15)
F34 0.180(4) 0.0617(18) 0.292(7) -0.004(3) -0.166(5) 0.010(2)
F33 0.182(6) 0.203(7) 0.367(12) 0.047(7) -0.172(8) -0.027(5)
B4 0.063(7) 0.069(6) 0.072(8) -0.009(5) 0.013(5) -0.001(5)
F41 0.042(3) 0.085(4) 0.186(7) -0.029(4) 0.029(3) -0.011(2)
F42 0.084(3) 0.069(3) 0.071(3) -0.018(2) 0.007(3) -0.011(3)
F43 0.047(3) 0.089(4) 0.125(6) -0.046(4) 0.049(3) -0.017(3)
F44 0.305(19) 0.173(12) 0.079(6) -0.045(7) -0.025(10) 0.060(12)
B5 0.066(6) 0.128(11) 0.105(9) -0.072(9) -0.031(6) 0.050(7)
F51 0.156(9) 0.172(10) 0.176(10) -0.078(8) 0.031(8) 0.024(7)
F52 0.111(6) 0.153(8) 0.242(13) -0.081(8) 0.059(7) 0.008(6)
F53 0.148(9) 0.231(13) 0.182(11) -0.004(10) -0.035(8) 0.079(9)
F54 0.223(15) 0.40(3) 0.192(14) -0.155(17) -0.024(12) -0.054(16)

loop_
_atom_type_symbol
_atom_type_description
_atom_type_scat_dispersion_real
_atom_type_scat_dispersion_imag
_atom_type_scat_source
C C 0.0181 0.0091 'International Tables Vol C Tables 4.2.6.8 and 6.1.1.4'
H H 0.0000 0.0000 'International Tables Vol C Tables 4.2.6.8 and 6.1.1.4'
B B 0.0090 0.0039 'International Tables Vol C Tables 4.2.6.8 and 6.1.1.4'
F F 0.0727 0.0534 'International Tables Vol C Tables 4.2.6.8 and 6.1.1.4'
Fe Fe -1.1336 3.1974 'International Tables Vol C Tables 4.2.6.8 and 6.1.1.4'
N N 0.0311 0.0180 'International Tables Vol C Tables 4.2.6.8 and 6.1.1.4'

loop_
_geom_angle_atom_site_label_1
_geom_angle_atom_site_label_2
_geom_angle_atom_site_label_3
_geom_angle
_geom_angle_site_symmetry_1
_geom_angle_site_symmetry_3
_geom_angle_publ_flag
N1 Fe1 N21 95.30(10) . . ?
N3 Fe1 N1 79.96(9) . . ?
N3 Fe1 N11 92.57(9) . . ?
N3 Fe1 N21 170.62(9) . . ?
N11 Fe1 N1 96.04(9) . . ?
N11 Fe1 N21 95.99(9) . . ?
N13 Fe1 N1 169.89(9) . . ?
N13 Fe1 N3 90.76(9) . . ?
N13 Fe1 N11 80.26(9) . . ?
N13 Fe1 N21 94.45(9) . . ?
N23 Fe1 N1 91.91(9) . . ?
N23 Fe1 N3 91.85(9) . . ?
N23 Fe1 N11 171.48(9) . . ?
N23 Fe1 N13 92.40(9) . . ?
N23 Fe1 N21 80.17(9) . . ?
N7 Fe2 N9 80.50(10) . . ?
N7 Fe2 N20 168.29(10) . . ?
N7 Fe2 N29 95.24(10) . . ?
N17 Fe2 N7 89.85(10) . . ?
N17 Fe2 N9 92.76(10) . . ?
N17 Fe2 N20 80.45(10) . . ?
N17 Fe2 N29 171.27(10) . . ?
N20 Fe2 N9 93.34(10) . . ?
N27 Fe2 N7 93.24(10) . . ?
N27 Fe2 N9 171.96(10) . . ?
N27 Fe2 N17 92.26(10) . . ?
N27 Fe2 N20 93.68(10) . . ?
N27 Fe2 N29 80.39(10) . . ?
N29 Fe2 N9 95.08(10) . . ?
N29 Fe2 N20 95.22(10) . . ?
C1 N1 Fe1 139.5(2) . . ?
C3 N1 Fe1 114.33(18) . . ?
C3 N1 C1 106.1(2) . . ?
C2 N2 H2 126.9 . . ?
C3 N2 H2 126.9 . . ?
C3 N2 C2 106.1(3) . . ?
N4 N3 Fe1 134.16(16) . . ?
C4 N3 Fe1 116.37(17) . . ?
C4 N3 N4 109.0(2) . . ?
C9 N4 N3 105.4(2) . . ?
C4 N5 C5 127.8(2) . . ?
C4 N5 C9 104.1(2) . . ?
C9 N5 C5 126.1(2) . . ?
C16 N6 N7 105.7(2) . . ?
N6 N7 Fe2 134.18(18) . . ?
C21 N7 Fe2 114.66(18) . . ?
C21 N7 N6 109.0(2) . . ?
C16 N8 C17 128.7(2) . . ?
C21 N8 C16 104.1(2) . . ?
C21 N8 C17 125.3(2) . . ?
C22 N9 Fe2 114.11(19) . . ?
C22 N9 C24 106.4(3) . . ?
C24 N9 Fe2 139.5(2) . . ?
C22 N10 H10 126.7 . . ?
C22 N10 C23 106.7(3) . . ?
C23 N10 H10 126.7 . . ?
C25 N11 Fe1 139.37(19) . . ?
C27 N11 Fe1 114.36(17) . . ?
C27 N11 C25 106.2(2) . . ?
C26 N12 H12 126.4 . . ?
C27 N12 H12 126.4 . . ?
C27 N12 C26 107.1(2) . . ?
N14 N13 Fe1 133.94(17) . . ?
C28 N13 Fe1 115.96(17) . . ?
C28 N13 N14 108.6(2) . . ?
C33 N14 N13 106.0(2) . . ?
C28 N15 C29 127.6(2) . . ?
C28 N15 C33 104.5(2) . . ?
C33 N15 C29 126.9(2) . . ?
C40 N16 N17 106.5(2) . . ?
N16 N17 Fe2 135.34(18) . . ?
C45 N17 Fe2 115.99(19) . . ?
C45 N17 N16 108.5(2) . . ?
C40 N18 C41 129.2(3) . . ?
C45 N18 C40 104.6(2) . . ?
C45 N18 C41 125.5(2) . . ?
C46 N19 H19 126.4 . . ?
C46 N19 C47 107.2(3) . . ?
C47 N19 H19 126.4 . . ?
C46 N20 Fe2 114.36(19) . . ?
C46 N20 C48 106.9(2) . . ?
C48 N20 Fe2 138.7(2) . . ?
C49 N21 Fe1 139.7(2) . . ?
C51 N21 Fe1 114.33(19) . . ?
C51 N21 C49 106.0(2) . . ?
C50 N22 H22 126.4 . . ?
C51 N22 H22 126.4 . . ?
C51 N22 C50 107.2(3) . . ?
N24 N23 Fe1 134.42(17) . . ?
C52 N23 Fe1 116.60(18) . . ?
C52 N23 N24 108.7(2) . . ?
C57 N24 N23 106.1(2) . . ?
C52 N25 C53 125.5(2) . . ?
C52 N25 C57 104.4(2) . . ?
C57 N25 C53 128.8(2) . . ?
C64 N26 N27 106.1(2) . . ?
N26 N27 Fe2 134.59(18) . . ?
C69 N27 Fe2 116.54(19) . . ?
C69 N27 N26 108.8(2) . . ?
C64 N28 C65 128.0(2) . . ?
C69 N28 C64 104.1(2) . . ?
C69 N28 C65 126.2(2) . . ?
C70 N29 Fe2 114.66(19) . . ?
C70 N29 C71 106.2(3) . . ?
C71 N29 Fe2 139.1(2) . . ?
C70 N30 H30 126.4 . . ?
C70 N30 C72 107.3(3) . . ?
C72 N30 H30 126.4 . . ?
N1 C1 H1 125.5 . . ?
C2 C1 N1 109.0(3) . . ?
C2 C1 H1 125.5 . . ?
N2 C2 H2A 126.2 . . ?
C1 C2 N2 107.5(3) . . ?
C1 C2 H2A 126.2 . . ?
N1 C3 N2 111.3(3) . . ?
N1 C3 C4 115.0(2) . . ?
N2 C3 C4 133.7(3) . . ?
N3 C4 N5 109.9(2) . . ?
N3 C4 C3 113.4(2) . . ?
N5 C4 C3 136.6(2) . . ?
N5 C5 H5A 109.1 . . ?
N5 C5 H5B 109.1 . . ?
N5 C5 C6 112.3(2) . . ?
H5A C5 H5B 107.9 . . ?
C6 C5 H5A 109.1 . . ?
C6 C5 H5B 109.1 . . ?
C5 C6 H6 108.1 . . ?
C7 C6 C5 109.4(3) . . ?
C7 C6 H6 108.1 . . ?
C8 C6 C5 112.1(3) . . ?
C8 C6 H6 108.1 . . ?
C8 C6 C7 111.0(4) . . ?
C6 C7 H7A 109.5 . . ?
C6 C7 H7B 109.5 . . ?
C6 C7 H7C 109.5 . . ?
H7A C7 H7B 109.5 . . ?
H7A C7 H7C 109.5 . . ?
H7B C7 H7C 109.5 . . ?
C6 C8 H8A 109.5 . . ?
C6 C8 H8B 109.5 . . ?
C6 C8 H8C 109.5 . . ?
H8A C8 H8B 109.5 . . ?
H8A C8 H8C 109.5 . . ?
H8B C8 H8C 109.5 . . ?
N4 C9 N5 111.6(2) . . ?
N4 C9 C10 123.3(2) . . ?
N5 C9 C10 125.1(2) . . ?
C11 C10 C9 118.1(2) . . ?
C11 C10 C15 119.8(2) . . ?
C15 C10 C9 122.1(2) . . ?
C10 C11 H11 120.1 . . ?
C12 C11 C10 119.8(2) . . ?
C12 C11 H11 120.1 . . ?
C11 C12 C13 120.5(2) . . ?
C11 C12 C16 117.0(2) . . ?
C13 C12 C16 122.5(2) . . ?
C12 C13 H13 120.4 . . ?
C14 C13 C12 119.3(3) . . ?
C14 C13 H13 120.4 . . ?
C13 C14 H14 119.5 . . ?
C15 C14 C13 120.9(3) . . ?
C15 C14 H14 119.5 . . ?
C10 C15 H15 120.1 . . ?
C14 C15 C10 119.8(3) . . ?
C14 C15 H15 120.1 . . ?
N6 C16 N8 111.3(2) . . ?
N6 C16 C12 122.1(2) . . ?
N8 C16 C12 126.6(2) . . ?
N8 C17 H17A 109.5 . . ?
N8 C17 H17B 109.5 . . ?
N8 C17 C18 110.9(3) . . ?
H17A C17 H17B 108.0 . . ?
C18 C17 H17A 109.5 . . ?
C18 C17 H17B 109.5 . . ?
C17 C18 H18 108.2 . . ?
C19 C18 C17 107.3(4) . . ?
C19 C18 H18 108.2 . . ?
C20 C18 C17 111.7(3) . . ?
C20 C18 H18 108.2 . . ?
C20 C18 C19 113.3(4) . . ?
C18 C19 H19A 109.5 . . ?
C18 C19 H19B 109.5 . . ?
C18 C19 H19C 109.5 . . ?
H19A C19 H19B 109.5 . . ?
H19A C19 H19C 109.5 . . ?
H19B C19 H19C 109.5 . . ?
C18 C20 H20A 109.5 . . ?
C18 C20 H20B 109.5 . . ?
C18 C20 H20C 109.5 . . ?
H20A C20 H20B 109.5 . . ?
H20A C20 H20C 109.5 . . ?
H20B C20 H20C 109.5 . . ?
N7 C21 N8 109.8(2) . . ?
N7 C21 C22 114.9(2) . . ?
N8 C21 C22 135.2(3) . . ?
N9 C22 N10 110.8(3) . . ?
N9 C22 C21 114.0(3) . . ?
N10 C22 C21 135.1(3) . . ?
N10 C23 H23 126.2 . . ?
C24 C23 N10 107.5(3) . . ?
C24 C23 H23 126.2 . . ?
N9 C24 H24 125.7 . . ?
C23 C24 N9 108.6(3) . . ?
C23 C24 H24 125.7 . . ?
N11 C25 H25 125.5 . . ?
C26 C25 N11 109.1(2) . . ?
C26 C25 H25 125.5 . . ?
N12 C26 H26 126.5 . . ?
C25 C26 N12 107.0(2) . . ?
C25 C26 H26 126.5 . . ?
N11 C27 N12 110.6(2) . . ?
N11 C27 C28 114.6(2) . . ?
N12 C27 C28 134.8(2) . . ?
N13 C28 N15 110.1(2) . . ?
N13 C28 C27 113.5(2) . . ?
N15 C28 C27 136.4(2) . . ?
N15 C29 H29A 109.2 . . ?
N15 C29 H29B 109.2 . . ?
N15 C29 C30 112.1(2) . . ?
H29A C29 H29B 107.9 . . ?
C30 C29 H29A 109.2 . . ?
C30 C29 H29B 109.2 . . ?
C29 C30 H30A 108.5 . . ?
C29 C30 C32 111.3(2) . . ?
C31 C30 C29 108.9(3) . . ?
C31 C30 H30A 108.5 . . ?
C31 C30 C32 111.1(3) . . ?
C32 C30 H30A 108.5 . . ?
C30 C31 H31A 109.5 . . ?
C30 C31 H31B 109.5 . . ?
C30 C31 H31C 109.5 . . ?
H31A C31 H31B 109.5 . . ?
H31A C31 H31C 109.5 . . ?
H31B C31 H31C 109.5 . . ?
C30 C32 H32A 109.5 . . ?
C30 C32 H32B 109.5 . . ?
C30 C32 H32C 109.5 . . ?
H32A C32 H32B 109.5 . . ?
H32A C32 H32C 109.5 . . ?
H32B C32 H32C 109.5 . . ?
N14 C33 N15 110.8(2) . . ?
N14 C33 C34 124.0(2) . . ?
N15 C33 C34 125.2(2) . . ?
C35 C34 C33 118.4(2) . . ?
C39 C34 C33 121.5(3) . . ?
C39 C34 C35 120.1(2) . . ?
C34 C35 H35 120.0 . . ?
C34 C35 C36 119.9(2) . . ?
C36 C35 H35 120.0 . . ?
C35 C36 C40 118.2(2) . . ?
C37 C36 C35 119.7(3) . . ?
C37 C36 C40 122.1(3) . . ?
C36 C37 H37 120.0 . . ?
C38 C37 C36 120.1(3) . . ?
C38 C37 H37 120.0 . . ?
C37 C38 H38 119.6 . . ?
C37 C38 C39 120.8(3) . . ?
C39 C38 H38 119.6 . . ?
C34 C39 H39 120.3 . . ?
C38 C39 C34 119.4(3) . . ?
C38 C39 H39 120.3 . . ?
N16 C40 N18 110.6(2) . . ?
N16 C40 C36 123.3(2) . . ?
N18 C40 C36 126.1(3) . . ?
N18 C41 H41A 109.1 . . ?
N18 C41 H41B 109.1 . . ?
N18 C41 C42 112.4(3) . . ?
H41A C41 H41B 107.9 . . ?
C42 C41 H41A 109.1 . . ?
C42 C41 H41B 109.1 . . ?
C41 C42 H42 108.3 . . ?
C41 C42 C43 108.8(4) . . ?
C41 C42 C44 112.1(3) . . ?
C43 C42 H42 108.3 . . ?
C43 C42 C44 110.8(5) . . ?
C44 C42 H42 108.3 . . ?
C42 C43 H43A 109.5 . . ?
C42 C43 H43B 109.5 . . ?
C42 C43 H43C 109.5 . . ?
H43A C43 H43B 109.5 . . ?
H43A C43 H43C 109.5 . . ?
H43B C43 H43C 109.5 . . ?
C42 C44 H44A 109.5 . . ?
C42 C44 H44B 109.5 . . ?
C42 C44 H44C 109.5 . . ?
H44A C44 H44B 109.5 . . ?
H44A C44 H44C 109.5 . . ?
H44B C44 H44C 109.5 . . ?
N17 C45 N18 109.9(2) . . ?
N17 C45 C46 114.2(3) . . ?
N18 C45 C46 135.9(3) . . ?
N19 C46 C45 134.8(3) . . ?
N20 C46 N19 110.2(3) . . ?
N20 C46 C45 115.0(2) . . ?
N19 C47 H47 126.5 . . ?
C48 C47 N19 106.9(3) . . ?
C48 C47 H47 126.5 . . ?
N20 C48 H48 125.6 . . ?
C47 C48 N20 108.7(3) . . ?
C47 C48 H48 125.6 . . ?
N21 C49 H49 125.2 . . ?
C50 C49 N21 109.6(3) . . ?
C50 C49 H49 125.2 . . ?
N22 C50 H50 126.8 . . ?
C49 C50 N22 106.5(3) . . ?
C49 C50 H50 126.8 . . ?
N21 C51 N22 110.8(3) . . ?
N21 C51 C52 114.5(2) . . ?
N22 C51 C52 134.7(3) . . ?
N23 C52 N25 109.8(2) . . ?
N23 C52 C51 114.2(2) . . ?
N25 C52 C51 136.0(3) . . ?
N25 C53 H53A 109.2 . . ?
N25 C53 H53B 109.2 . . ?
N25 C53 C54 112.3(3) . . ?
H53A C53 H53B 107.9 . . ?
C54 C53 H53A 109.2 . . ?
C54 C53 H53B 109.2 . . ?
C53 C54 H54 108.3 . . ?
C55 C54 C53 108.2(3) . . ?
C55 C54 H54 108.3 . . ?
C56 C54 C53 111.5(3) . . ?
C56 C54 H54 108.3 . . ?
C56 C54 C55 112.2(4) . . ?
C54 C55 H55A 109.5 . . ?
C54 C55 H55B 109.5 . . ?
C54 C55 H55C 109.5 . . ?
H55A C55 H55B 109.5 . . ?
H55A C55 H55C 109.5 . . ?
H55B C55 H55C 109.5 . . ?
C54 C56 H56A 109.5 . . ?
C54 C56 H56B 109.5 . . ?
C54 C56 H56C 109.5 . . ?
H56A C56 H56B 109.5 . . ?
H56A C56 H56C 109.5 . . ?
H56B C56 H56C 109.5 . . ?
N24 C57 N25 111.0(2) . . ?
N24 C57 C58 123.4(2) . . ?
N25 C57 C58 125.6(2) . . ?
C59 C58 C57 117.9(2) . . ?
C63 C58 C57 122.0(2) . . ?
C63 C58 C59 120.0(2) . . ?
C58 C59 H59 120.1 . . ?
C60 C59 C58 119.7(2) . . ?
C60 C59 H59 120.1 . . ?
C59 C60 C64 117.6(2) . . ?
C61 C60 C59 119.9(3) . . ?
C61 C60 C64 122.5(3) . . ?
C60 C61 H61 119.9 . . ?
C62 C61 C60 120.1(3) . . ?
C62 C61 H61 119.9 . . ?
C61 C62 H62 119.9 . . ?
C61 C62 C63 120.3(3) . . ?
C63 C62 H62 119.9 . . ?
C58 C63 H63 120.1 . . ?
C62 C63 C58 119.9(3) . . ?
C62 C63 H63 120.1 . . ?
N26 C64 N28 111.3(2) . . ?
N26 C64 C60 123.6(3) . . ?
N28 C64 C60 125.1(3) . . ?
N28 C65 H65A 109.1 . . ?
N28 C65 H65B 109.1 . . ?
N28 C65 C66 112.4(3) . . ?
H65A C65 H65B 107.9 . . ?
C66 C65 H65A 109.1 . . ?
C66 C65 H65B 109.1 . . ?
C65 C66 H66 108.0 . . ?
C67 C66 C65 113.0(3) . . ?
C67 C66 H66 108.0 . . ?
C68 C66 C65 107.5(4) . . ?
C68 C66 H66 108.0 . . ?
C68 C66 C67 112.1(5) . . ?
C66 C67 H67A 109.5 . . ?
C66 C67 H67B 109.5 . . ?
C66 C67 H67C 109.5 . . ?
H67A C67 H67B 109.5 . . ?
H67A C67 H67C 109.5 . . ?
H67B C67 H67C 109.5 . . ?
C66 C68 H68A 109.5 . . ?
C66 C68 H68B 109.5 . . ?
C66 C68 H68C 109.5 . . ?
H68A C68 H68B 109.5 . . ?
H68A C68 H68C 109.5 . . ?
H68B C68 H68C 109.5 . . ?
N27 C69 N28 109.7(2) . . ?
N27 C69 C70 113.8(3) . . ?
N28 C69 C70 136.5(3) . . ?
N29 C70 N30 110.6(3) . . ?
N29 C70 C69 114.4(3) . . ?
N30 C70 C69 135.0(3) . . ?
N29 C71 H71 125.5 . . ?
C72 C71 N29 108.9(3) . . ?
C72 C71 H71 125.5 . . ?
N30 C72 H72 126.5 . . ?
C71 C72 N30 107.0(3) . . ?
C71 C72 H72 126.5 . . ?
N101 C101 C102 178.4(5) . . ?
C101 C102 H10A 109.5 . . ?
C101 C102 H10B 109.5 . . ?
C101 C102 H10C 109.5 . . ?
H10A C102 H10B 109.5 . . ?
H10A C102 H10C 109.5 . . ?
H10B C102 H10C 109.5 . . ?
N201 C201 C202 176.6(9) . . ?
C201 C202 H20D 109.5 . . ?
C201 C202 H20E 109.5 . . ?
C201 C202 H20F 109.5 . . ?
H20D C202 H20E 109.5 . . ?
H20D C202 H20F 109.5 . . ?
H20E C202 H20F 109.5 . . ?
F11 B1 F12 110.6(3) . . ?
F11 B1 F14 107.4(2) . . ?
F12 B1 F14 110.2(2) . . ?
F13 B1 F11 109.9(3) . . ?
F13 B1 F12 110.1(3) . . ?
F13 B1 F14 108.6(3) . . ?
F21 B2 F22 108.5(4) . . ?
F21 B2 F23 112.8(4) . . ?
F23 B2 F22 108.6(3) . . ?
F24 B2 F21 109.3(3) . . ?
F24 B2 F22 108.7(4) . . ?
F24 B2 F23 108.9(4) . . ?
F31 B3 F32 110.5(6) . . ?
F31 B3 F34 127.4(11) . . ?
F31 B3 F33 88.4(7) . . ?
F32 B3 F33 97.3(10) . . ?
F34 B3 F32 118.0(7) . . ?
F34 B3 F33 104.0(8) . . ?
F41 B4 F42 110.6(3) . . ?
F41 B4 F44 107.4(2) . . ?
F42 B4 F44 110.2(3) . . ?
F43 B4 F41 109.9(3) . . ?
F43 B4 F42 110.1(3) . . ?
F43 B4 F44 108.6(3) . . ?
F51 B5 F52 111.1(4) . . ?
F51 B5 F54 107.5(4) . . ?
F52 B5 F54 110.4(4) . . ?
F53 B5 F51 109.8(4) . . ?
F53 B5 F52 109.7(4) . . ?
F53 B5 F54 108.3(4) . . ?

loop_
_geom_bond_atom_site_label_1
_geom_bond_atom_site_label_2
_geom_bond_distance
_geom_bond_site_symmetry_2
_geom_bond_publ_flag
Fe1 N1 1.986(2) . ?
Fe1 N3 1.955(2) . ?
Fe1 N11 1.979(2) . ?
Fe1 N13 1.952(2) . ?
Fe1 N21 1.988(2) . ?
Fe1 N23 1.941(2) . ?
Fe2 N7 1.953(2) . ?
Fe2 N9 1.981(3) . ?
Fe2 N17 1.951(2) . ?
Fe2 N20 1.979(2) . ?
Fe2 N27 1.939(2) . ?
Fe2 N29 1.974(2) . ?
N1 C1 1.374(4) . ?
N1 C3 1.329(4) . ?
N2 H2 0.8800 . ?
N2 C2 1.375(5) . ?
N2 C3 1.358(3) . ?
N3 N4 1.368(3) . ?
N3 C4 1.324(3) . ?
N4 C9 1.320(3) . ?
N5 C4 1.350(4) . ?
N5 C5 1.471(3) . ?
N5 C9 1.376(3) . ?
N6 N7 1.366(3) . ?
N6 C16 1.316(4) . ?
N7 C21 1.315(4) . ?
N8 C16 1.371(4) . ?
N8 C17 1.472(4) . ?
N8 C21 1.354(4) . ?
N9 C22 1.331(4) . ?
N9 C24 1.370(4) . ?
N10 H10 0.8800 . ?
N10 C22 1.345(4) . ?
N10 C23 1.369(4) . ?
N11 C25 1.373(3) . ?
N11 C27 1.333(3) . ?
N12 H12 0.8800 . ?
N12 C26 1.374(4) . ?
N12 C27 1.344(3) . ?
N13 N14 1.370(3) . ?
N13 C28 1.323(3) . ?
N14 C33 1.321(3) . ?
N15 C28 1.348(3) . ?
N15 C29 1.476(3) . ?
N15 C33 1.379(3) . ?
N16 N17 1.366(3) . ?
N16 C40 1.320(4) . ?
N17 C45 1.321(4) . ?
N18 C40 1.373(3) . ?
N18 C41 1.475(4) . ?
N18 C45 1.356(4) . ?
N19 H19 0.8800 . ?
N19 C46 1.346(4) . ?
N19 C47 1.368(4) . ?
N20 C46 1.326(4) . ?
N20 C48 1.364(4) . ?
N21 C49 1.364(4) . ?
N21 C51 1.333(4) . ?
N22 H22 0.8800 . ?
N22 C50 1.373(4) . ?
N22 C51 1.342(4) . ?
N23 N24 1.374(3) . ?
N23 C52 1.319(3) . ?
N24 C57 1.316(3) . ?
N25 C52 1.359(4) . ?
N25 C53 1.472(3) . ?
N25 C57 1.378(3) . ?
N26 N27 1.367(3) . ?
N26 C64 1.311(4) . ?
N27 C69 1.324(4) . ?
N28 C64 1.379(4) . ?
N28 C65 1.476(4) . ?
N28 C69 1.355(4) . ?
N29 C70 1.333(4) . ?
N29 C71 1.369(4) . ?
N30 H30 0.8800 . ?
N30 C70 1.345(4) . ?
N30 C72 1.365(5) . ?
C1 H1 0.9500 . ?
C1 C2 1.357(5) . ?
C2 H2A 0.9500 . ?
C3 C4 1.444(4) . ?
C5 H5A 0.9900 . ?
C5 H5B 0.9900 . ?
C5 C6 1.527(4) . ?
C6 H6 1.0000 . ?
C6 C7 1.509(4) . ?
C6 C8 1.506(5) . ?
C7 H7A 0.9800 . ?
C7 H7B 0.9800 . ?
C7 H7C 0.9800 . ?
C8 H8A 0.9800 . ?
C8 H8B 0.9800 . ?
C8 H8C 0.9800 . ?
C9 C10 1.473(4) . ?
C10 C11 1.394(4) . ?
C10 C15 1.405(4) . ?
C11 H11 0.9500 . ?
C11 C12 1.387(4) . ?
C12 C13 1.400(4) . ?
C12 C16 1.474(4) . ?
C13 H13 0.9500 . ?
C13 C14 1.388(4) . ?
C14 H14 0.9500 . ?
C14 C15 1.378(4) . ?
C15 H15 0.9500 . ?
C17 H17A 0.9900 . ?
C17 H17B 0.9900 . ?
C17 C18 1.550(5) . ?
C18 H18 1.0000 . ?
C18 C19 1.523(6) . ?
C18 C20 1.498(6) . ?
C19 H19A 0.9800 . ?
C19 H19B 0.9800 . ?
C19 H19C 0.9800 . ?
C20 H20A 0.9800 . ?
C20 H20B 0.9800 . ?
C20 H20C 0.9800 . ?
C21 C22 1.444(4) . ?
C23 H23 0.9500 . ?
C23 C24 1.353(5) . ?
C24 H24 0.9500 . ?
C25 H25 0.9500 . ?
C25 C26 1.351(4) . ?
C26 H26 0.9500 . ?
C27 C28 1.449(4) . ?
C29 H29A 0.9900 . ?
C29 H29B 0.9900 . ?
C29 C30 1.523(4) . ?
C30 H30A 1.0000 . ?
C30 C31 1.521(4) . ?
C30 C32 1.526(4) . ?
C31 H31A 0.9800 . ?
C31 H31B 0.9800 . ?
C31 H31C 0.9800 . ?
C32 H32A 0.9800 . ?
C32 H32B 0.9800 . ?
C32 H32C 0.9800 . ?
C33 C34 1.468(4) . ?
C34 C35 1.397(4) . ?
C34 C39 1.394(4) . ?
C35 H35 0.9500 . ?
C35 C36 1.398(4) . ?
C36 C37 1.395(4) . ?
C36 C40 1.466(4) . ?
C37 H37 0.9500 . ?
C37 C38 1.384(5) . ?
C38 H38 0.9500 . ?
C38 C39 1.393(4) . ?
C39 H39 0.9500 . ?
C41 H41A 0.9900 . ?
C41 H41B 0.9900 . ?
C41 C42 1.501(6) . ?
C42 H42 1.0000 . ?
C42 C43 1.520(6) . ?
C42 C44 1.522(7) . ?
C43 H43A 0.9800 . ?
C43 H43B 0.9800 . ?
C43 H43C 0.9800 . ?
C44 H44A 0.9800 . ?
C44 H44B 0.9800 . ?
C44 H44C 0.9800 . ?
C45 C46 1.437(4) . ?
C47 H47 0.9500 . ?
C47 C48 1.355(5) . ?
C48 H48 0.9500 . ?
C49 H49 0.9500 . ?
C49 C50 1.355(5) . ?
C50 H50 0.9500 . ?
C51 C52 1.436(4) . ?
C53 H53A 0.9900 . ?
C53 H53B 0.9900 . ?
C53 C54 1.528(5) . ?
C54 H54 1.0000 . ?
C54 C55 1.519(5) . ?
C54 C56 1.501(6) . ?
C55 H55A 0.9800 . ?
C55 H55B 0.9800 . ?
C55 H55C 0.9800 . ?
C56 H56A 0.9800 . ?
C56 H56B 0.9800 . ?
C56 H56C 0.9800 . ?
C57 C58 1.463(4) . ?
C58 C59 1.395(4) . ?
C58 C63 1.394(4) . ?
C59 H59 0.9500 . ?
C59 C60 1.393(4) . ?
C60 C61 1.392(4) . ?
C60 C64 1.470(4) . ?
C61 H61 0.9500 . ?
C61 C62 1.384(4) . ?
C62 H62 0.9500 . ?
C62 C63 1.387(4) . ?
C63 H63 0.9500 . ?
C65 H65A 0.9900 . ?
C65 H65B 0.9900 . ?
C65 C66 1.528(4) . ?
C66 H66 1.0000 . ?
C66 C67 1.509(4) . ?
C66 C68 1.506(5) . ?
C67 H67A 0.9800 . ?
C67 H67B 0.9800 . ?
C67 H67C 0.9800 . ?
C68 H68A 0.9800 . ?
C68 H68B 0.9800 . ?
C68 H68C 0.9800 . ?
C69 C70 1.441(4) . ?
C71 H71 0.9500 . ?
C71 C72 1.359(5) . ?
C72 H72 0.9500 . ?
N101 C101 1.110(6) . ?
C101 C102 1.469(7) . ?
C102 H10A 0.9800 . ?
C102 H10B 0.9800 . ?
C102 H10C 0.9800 . ?
N201 C201 1.120(7) . ?
C201 C202 1.475(9) . ?
C202 H20D 0.9800 . ?
C202 H20E 0.9800 . ?
C202 H20F 0.9800 . ?
B1 F11 1.364(4) . ?
B1 F12 1.375(4) . ?
B1 F13 1.358(4) . ?
B1 F14 1.416(4) . ?
B2 F21 1.370(6) . ?
B2 F22 1.389(5) . ?
B2 F23 1.373(5) . ?
B2 F24 1.367(6) . ?
B3 F31 1.246(11) . ?
B3 F32 1.408(10) . ?
B3 F34 1.264(8) . ?
B3 F33 1.540(15) . ?
B4 F41 1.364(4) . ?
B4 F42 1.375(4) . ?
B4 F43 1.358(4) . ?
B4 F44 1.416(4) . ?
B5 F51 1.364(4) . ?
B5 F52 1.373(4) . ?
B5 F53 1.356(4) . ?
B5 F54 1.415(4) . ?

loop_
_platon_squeeze_void_nr
_platon_squeeze_void_average_x
_platon_squeeze_void_average_y
_platon_squeeze_void_average_z
_platon_squeeze_void_volume
_platon_squeeze_void_count_electrons
_platon_squeeze_void_content
1 0.500 0.000 0.000 1010 228 ' '
2 0.271 0.422 0.484 11 0 ' '
3 0.364 0.753 0.568 26 3 ' '
4 0.636 0.246 0.432 26 3 ' '
5 0.729 0.578 0.516 11 0 ' '
